data_4036641
loop_
_publ_author_name
'Prasad, Poonam Rajesh'
'Selvakumar, Karuthapandi'
'Singh, Harkesh B.'
'Butcher, Ray J.'

_publ_section_title
;
 Synthesis, Structure, and Bonding of 1-Oxa-6,6a\l(4)-
 chalcogenopentalenes and Related Derivatives; The Role of Intramolecular
 Coordination.
;
_journal_issue 8
_journal_name_full 'The Journal of organic chemistry'
_journal_page_first 3214
_journal_page_last 3226
_journal_paper_doi 10.1021/acs.joc.6b00173
_journal_volume 81
_journal_year 2016
_chemical_formula_moiety 'C8 H8 O Se2'
_chemical_formula_sum 'C8 H8 O Se2'
_chemical_formula_weight 278.06
_space_group_IT_number 12
_space_group_name_Hall '-C 2y'
_space_group_name_H-M_alt 'C 1 2/m 1'
_symmetry_cell_setting monoclinic
_symmetry_space_group_name_H-M 'C 1 2/m 1'
_atom_sites_solution_hydrogens geom
_atom_sites_solution_primary direct
_atom_sites_solution_secondary difmap
_audit_creation_method SHELXL-97
_cell_angle_alpha 90.00
_cell_angle_beta 95.735(10)
_cell_angle_gamma 90.00
_cell_formula_units_Z 4
_cell_length_a 14.8825(13)
_cell_length_b 7.0999(7)
_cell_length_c 8.2818(8)
_cell_measurement_reflns_used 905
_cell_measurement_temperature 295(2)
_cell_measurement_theta_max 32.5414
_cell_measurement_theta_min 5.0194
_cell_volume 870.71(14)
_computing_cell_refinement
;
CrysAlisPro, Oxford Diffraction Ltd.,
Version 1.171.33.55 (release 05-01-2010 CrysAlis171 .NET)
(compiled Jan  5 2010,16:28:46)
;
_computing_data_collection
;
CrysAlisPro, Oxford Diffraction Ltd.,
Version 1.171.33.55 (release 05-01-2010 CrysAlis171 .NET)
(compiled Jan  5 2010,16:28:46)
;
_computing_data_reduction
;
CrysAlisPro, Oxford Diffraction Ltd.,
Version 1.171.33.55 (release 05-01-2010 CrysAlis171 .NET)
(compiled Jan  5 2010,16:28:46)
;
_computing_molecular_graphics 'Shelxtl (Bruker, 1998)'
_computing_publication_material Shelxtl
_computing_structure_refinement 'SHELXL-97 (Sheldrick, 2008)'
_computing_structure_solution 'SHELXS-97 (Sheldrick, 2008)'
_diffrn_ambient_temperature 295(2)
_diffrn_detector_area_resol_mean 10.5081
_diffrn_measured_fraction_theta_full 0.988
_diffrn_measured_fraction_theta_max 0.901
_diffrn_measurement_device_type 'Xcalibur, Ruby, Gemini'
_diffrn_measurement_method '\w scans'
_diffrn_radiation_monochromator graphite
_diffrn_radiation_source 'Enhance (Mo) X-ray Source'
_diffrn_radiation_type MoK\a
_diffrn_radiation_wavelength 0.71073
_diffrn_reflns_av_R_equivalents 0.0362
_diffrn_reflns_av_sigmaI/netI 0.0818
_diffrn_reflns_limit_h_max 22
_diffrn_reflns_limit_h_min -22
_diffrn_reflns_limit_k_max 6
_diffrn_reflns_limit_k_min -10
_diffrn_reflns_limit_l_max 11
_diffrn_reflns_limit_l_min -11
_diffrn_reflns_number 2809
_diffrn_reflns_theta_full 25.00
_diffrn_reflns_theta_max 32.62
_diffrn_reflns_theta_min 5.03
_exptl_absorpt_coefficient_mu 8.430
_exptl_absorpt_correction_T_max 1.00000
_exptl_absorpt_correction_T_min 0.22578
_exptl_absorpt_correction_type multi-scan
_exptl_absorpt_process_details
;
CrysAlisPro, Oxford Diffraction Ltd.,
Version 1.171.33.55 (release 05-01-2010 CrysAlis171 .NET)
(compiled Jan  5 2010,16:28:46)
Empirical absorption correction using spherical harmonics,
 implemented in SCALE3 ABSPACK scaling algorithm.
;
_exptl_crystal_colour orange
_exptl_crystal_density_diffrn 2.121
_exptl_crystal_density_method 'not measured'
_exptl_crystal_description prism
_exptl_crystal_F_000 528
_exptl_crystal_size_max 0.47
_exptl_crystal_size_mid 0.41
_exptl_crystal_size_min 0.24
_refine_diff_density_max 0.669
_refine_diff_density_min -0.390
_refine_diff_density_rms 0.085
_refine_ls_extinction_coef 0.0110(15)
_refine_ls_extinction_expression Fc^*^=kFc[1+0.001xFc^2^\l^3^/sin(2\q)]^-1/4^
_refine_ls_extinction_method SHELXL
_refine_ls_goodness_of_fit_ref 0.862
_refine_ls_hydrogen_treatment constr
_refine_ls_matrix_type full
_refine_ls_number_parameters 71
_refine_ls_number_reflns 1536
_refine_ls_number_restraints 0
_refine_ls_restrained_S_all 0.862
_refine_ls_R_factor_all 0.1268
_refine_ls_R_factor_gt 0.0479
_refine_ls_shift/su_max 0.000
_refine_ls_shift/su_mean 0.000
_refine_ls_structure_factor_coef Fsqd
_refine_ls_weighting_details 'calc w=1/[\s^2^(Fo^2^)+(0.0542P)^2^] where P=(Fo^2^+2Fc^2^)/3'
_refine_ls_weighting_scheme calc
_refine_ls_wR_factor_gt 0.0930
_refine_ls_wR_factor_ref 0.1110
_reflns_number_gt 699
_reflns_number_total 1536
_reflns_threshold_expression I>2\s(I)
_cod_data_source_file jo6b00173_si_003.cif
_cod_data_source_block 34
_cod_database_code 4036641

loop_
_symmetry_equiv_pos_as_xyz
'x, y, z'
'-x, y, -z'
'x+1/2, y+1/2, z'
'-x+1/2, y+1/2, -z'
'-x, -y, -z'
'x, -y, z'
'-x+1/2, -y+1/2, -z'
'x+1/2, -y+1/2, z'

loop_
_atom_site_label
_atom_site_type_symbol
_atom_site_fract_x
_atom_site_fract_y
_atom_site_fract_z
_atom_site_U_iso_or_equiv
_atom_site_adp_type
_atom_site_occupancy
_atom_site_symmetry_multiplicity
_atom_site_calc_flag
_atom_site_refinement_flags
Se1 Se 0.11716(4) 0.5000 0.55987(7) 0.0601(3) Uani 1 2 d S
Se2 Se 0.06009(6) 0.5000 0.81742(10) 0.0952(4) Uani 1 2 d S
O1 O 0.2038(3) 0.5000 0.3317(5) 0.0745(14) Uani 1 2 d S
C1 C 0.2364(4) 0.5000 0.6582(6) 0.0449(14) Uani 1 2 d S
C2 C 0.2479(4) 0.5000 0.8343(7) 0.0559(16) Uani 1 2 d S
C3 C 0.3439(5) 0.5000 0.9106(8) 0.081(2) Uani 1 2 d S
H3A H 0.3609 0.3726 0.9376 0.097 Uiso 0.50 1 d PR
H3B H 0.3460 0.5696 1.0103 0.097 Uiso 0.50 1 d PR
C4 C 0.4085(5) 0.5785(14) 0.8129(9) 0.077(3) Uani 0.50 1 d P
H4A H 0.4006 0.7127 0.8085 0.092 Uiso 0.50 1 d PR
H4B H 0.4677 0.5539 0.8658 0.092 Uiso 0.50 1 d PR
C5 C 0.4029(4) 0.5000 0.6383(8) 0.0667(19) Uani 1 2 d S
H5A H 0.4379 0.5784 0.5738 0.080 Uiso 0.50 1 d PR
H5B H 0.4268 0.3745 0.6383 0.080 Uiso 0.50 1 d PR
C6 C 0.3060(4) 0.5000 0.5643(7) 0.0518(15) Uani 1 2 d S
C7 C 0.1760(5) 0.5000 0.9179(8) 0.075(2) Uani 1 2 d S
H7A H 0.1847 0.5000 1.0307 0.090 Uiso 1 2 calc SR
C8 C 0.2823(5) 0.5000 0.3941(7) 0.071(2) Uani 1 2 d S
H8A H 0.3284 0.5000 0.3262 0.085 Uiso 1 2 calc SR

loop_
_atom_site_aniso_label
_atom_site_aniso_U_11
_atom_site_aniso_U_22
_atom_site_aniso_U_33
_atom_site_aniso_U_23
_atom_site_aniso_U_13
_atom_site_aniso_U_12
Se1 0.0459(4) 0.0785(5) 0.0518(4) 0.000 -0.0157(3) 0.000
Se2 0.0565(5) 0.1556(9) 0.0749(5) 0.000 0.0139(4) 0.000
O1 0.083(3) 0.096(3) 0.042(2) 0.000 -0.012(2) 0.000
C1 0.045(3) 0.049(3) 0.037(3) 0.000 -0.011(2) 0.000
C2 0.055(4) 0.070(4) 0.040(3) 0.000 -0.010(3) 0.000
C3 0.064(5) 0.118(6) 0.054(4) 0.000 -0.019(4) 0.000
C4 0.057(6) 0.092(7) 0.074(6) 0.007(4) -0.036(5) -0.011(4)
C5 0.050(4) 0.071(4) 0.078(4) 0.000 -0.003(3) 0.000
C6 0.051(4) 0.057(4) 0.046(3) 0.000 0.002(3) 0.000
C7 0.077(5) 0.100(6) 0.048(3) 0.000 0.002(4) 0.000
C8 0.084(5) 0.087(5) 0.043(3) 0.000 0.013(4) 0.000

loop_
_atom_type_symbol
_atom_type_description
_atom_type_scat_dispersion_real
_atom_type_scat_dispersion_imag
_atom_type_scat_source
C C 0.0033 0.0016 'International Tables Vol C Tables 4.2.6.8 and 6.1.1.4'
H H 0.0000 0.0000 'International Tables Vol C Tables 4.2.6.8 and 6.1.1.4'
O O 0.0106 0.0060 'International Tables Vol C Tables 4.2.6.8 and 6.1.1.4'
Se Se -0.0929 2.2259 'International Tables Vol C Tables 4.2.6.8 and 6.1.1.4'

loop_
_geom_angle_atom_site_label_1
_geom_angle_atom_site_label_2
_geom_angle_atom_site_label_3
_geom_angle
_geom_angle_site_symmetry_1
_geom_angle_site_symmetry_3
C1 Se1 Se2 91.02(18) . .
C7 Se2 Se1 90.2(2) . .
C6 C1 C2 123.8(5) . .
C6 C1 Se1 119.7(4) . .
C2 C1 Se1 116.6(5) . .
C7 C2 C1 120.2(6) . .
C7 C2 C3 124.1(5) . .
C1 C2 C3 115.7(6) . .
C4 C3 C4 45.9(8) 6_565 .
C4 C3 C2 115.2(5) 6_565 .
C4 C3 C2 115.2(5) . .
C4 C3 H3A 65.6 6_565 .
C4 C3 H3A 108.8 . .
C2 C3 H3A 108.4 . .
C4 C3 H3B 136.1 6_565 .
C4 C3 H3B 108.6 . .
C2 C3 H3B 108.1 . .
H3A C3 H3B 107.5 . .
C4 C4 C3 67.1(4) 6_565 .
C4 C4 C5 68.8(4) 6_565 .
C3 C4 C5 114.4(7) . .
C4 C4 H4A 172.9 6_565 .
C3 C4 H4A 108.8 . .
C5 C4 H4A 109.1 . .
C4 C4 H4B 79.5 6_565 .
C3 C4 H4B 108.1 . .
C5 C4 H4B 108.8 . .
H4A C4 H4B 107.5 . .
C6 C5 C4 109.9(6) . .
C6 C5 C4 109.9(6) . 6_565
C4 C5 C4 42.3(7) . 6_565
C6 C5 H5A 108.9 . .
C4 C5 H5A 109.3 . .
C4 C5 H5A 138.4 6_565 .
C6 C5 H5B 109.9 . .
C4 C5 H5B 110.5 . .
C4 C5 H5B 71.3 6_565 .
H5A C5 H5B 108.4 . .
C1 C6 C8 116.2(5) . .
C1 C6 C5 121.4(5) . .
C8 C6 C5 122.4(6) . .
C2 C7 Se2 122.0(5) . .
C2 C7 H7A 119.0 . .
Se2 C7 H7A 119.0 . .
O1 C8 C6 123.3(7) . .
O1 C8 H8A 118.3 . .
C6 C8 H8A 118.3 . .

loop_
_geom_bond_atom_site_label_1
_geom_bond_atom_site_label_2
_geom_bond_distance
_geom_bond_site_symmetry_2
Se1 C1 1.877(5) .
Se1 Se2 2.3734(11) .
Se2 C7 1.839(7) .
O1 C8 1.229(8) .
C1 C6 1.356(8) .
C1 C2 1.451(7) .
C2 C7 1.332(9) .
C2 C3 1.504(9) .
C3 C4 1.430(10) 6_565
C3 C4 1.430(10) .
C3 H3A 0.9600 .
C3 H3B 0.9599 .
C4 C4 1.11(2) 6_565
C4 C5 1.544(9) .
C4 H4A 0.9600 .
C4 H4B 0.9602 .
C5 C6 1.509(8) .
C5 C4 1.544(9) 6_565
C5 H5A 0.9600 .
C5 H5B 0.9600 .
C6 C8 1.419(8) .
C7 H7A 0.9300 .
C8 H8A 0.9300 .

loop_
_geom_hbond_atom_site_label_D
_geom_hbond_atom_site_label_H
_geom_hbond_atom_site_label_A
_geom_hbond_distance_DH
_geom_hbond_distance_HA
_geom_hbond_distance_DA
_geom_hbond_angle_DHA
_geom_hbond_site_symmetry_A
C7 H7A O1 0.93 2.48 3.410(7) 178.6 1_556

loop_
_geom_torsion_atom_site_label_1
_geom_torsion_atom_site_label_2
_geom_torsion_atom_site_label_3
_geom_torsion_atom_site_label_4
_geom_torsion
_geom_torsion_site_symmetry_1
_geom_torsion_site_symmetry_4
C1 Se1 Se2 C7 0.0 . .
Se2 Se1 C1 C6 180.0 . .
Se2 Se1 C1 C2 0.000(1) . .
C6 C1 C2 C7 180.000(1) . .
Se1 C1 C2 C7 0.000(2) . .
C6 C1 C2 C3 0.000(2) . .
Se1 C1 C2 C3 180.000(1) . .
C7 C2 C3 C4 154.5(5) . 6_565
C1 C2 C3 C4 -25.5(5) . 6_565
C7 C2 C3 C4 -154.5(5) . .
C1 C2 C3 C4 25.5(5) . .
C2 C3 C4 C4 -101.5(3) . 6_565
C4 C3 C4 C5 51.6(6) 6_565 .
C2 C3 C4 C5 -49.9(7) . .
C4 C4 C5 C6 98.1(3) 6_565 .
C3 C4 C5 C6 47.4(7) . .
C3 C4 C5 C4 -50.7(6) . 6_565
C2 C1 C6 C8 180.0 . .
Se1 C1 C6 C8 0.000(1) . .
C2 C1 C6 C5 0.000(1) . .
Se1 C1 C6 C5 180.0 . .
C4 C5 C6 C1 -22.6(4) . .
C4 C5 C6 C1 22.6(4) 6_565 .
C4 C5 C6 C8 157.4(4) . .
C4 C5 C6 C8 -157.4(4) 6_565 .
C1 C2 C7 Se2 0.000(2) . .
C3 C2 C7 Se2 180.0 . .
Se1 Se2 C7 C2 0.000(1) . .
C1 C6 C8 O1 0.000(1) . .
C5 C6 C8 O1 180.0 . .
